data_2212626
loop_
_publ_author_name
'Liu, Ji-Wei'
'Wu, Song'
'Duan, Ji-Guo'

_publ_section_title
;Bis(1<i>H</i>-benzimidazole-\k<i>N</i>^3^)bis(naphthalene-2-acetato-\k^2^<i>O</i>,<i>O</i>')cadmium(II)
 monohydrate
;
_journal_coeditor_code LH2286
_journal_issue 3
_journal_name_full 'Acta Crystallographica Section E'
_journal_page_first m692
_journal_page_last m694
_journal_paper_doi 10.1107/S1600536807005363
_journal_volume 63
_journal_year 2007
_chemical_formula_iupac '[Cd (C12 H9 O2)2 (C7 H6 N2)2], H2 O'
_chemical_formula_moiety 'C38 H30 Cd N4 O4, H2 O'
_chemical_formula_sum 'C38 H32 Cd N4 O5'
_chemical_formula_weight 737.08
_chemical_name_systematic
;
Bis[(naphthaleneacetato)(1H-benzimidazole)]cadmium(II) monohydrate
;
_space_group_IT_number 15
_symmetry_cell_setting monoclinic
_symmetry_space_group_name_Hall '-C 2yc'
_symmetry_space_group_name_H-M 'C 1 2/c 1'
_atom_sites_solution_hydrogens geom
_atom_sites_solution_primary direct
_atom_sites_solution_secondary difmap
_cell_angle_alpha 90.00
_cell_angle_beta 106.5710(10)
_cell_angle_gamma 90.00
_cell_formula_units_Z 4
_cell_length_a 11.8418(2)
_cell_length_b 20.0552(4)
_cell_length_c 14.3436(4)
_cell_measurement_reflns_used 12987
_cell_measurement_temperature 273(2)
_cell_measurement_theta_max 25.06
_cell_measurement_theta_min 2.03
_cell_volume 3264.98(13)
_computing_cell_refinement 'SAINT (Bruker, 2004)'
_computing_data_collection 'APEX2 (Bruker, 2004)'
_computing_data_reduction SAINT
_computing_molecular_graphics 'SHELXTL (Bruker, 2004)'
_computing_publication_material SHELXL97
_computing_structure_refinement 'SHELXL97 (Sheldrick, 1997)'
_computing_structure_solution 'SHELXS97 (Sheldrick, 1997)'
_diffrn_ambient_temperature 273(2)
_diffrn_detector_area_resol_mean 10
_diffrn_measured_fraction_theta_full 0.988
_diffrn_measured_fraction_theta_max 0.988
_diffrn_measurement_device_type 'Bruker APEX-2'
_diffrn_measurement_method \w
_diffrn_radiation_monochromator graphite
_diffrn_radiation_source 'fine-focus sealed tube'
_diffrn_radiation_type MoK\a
_diffrn_radiation_wavelength 0.71073
_diffrn_reflns_av_R_equivalents 0.0234
_diffrn_reflns_av_sigmaI/netI 0.0205
_diffrn_reflns_limit_h_max 13
_diffrn_reflns_limit_h_min -14
_diffrn_reflns_limit_k_max 23
_diffrn_reflns_limit_k_min -23
_diffrn_reflns_limit_l_max 17
_diffrn_reflns_limit_l_min -16
_diffrn_reflns_number 13266
_diffrn_reflns_theta_full 25.09
_diffrn_reflns_theta_max 25.09
_diffrn_reflns_theta_min 2.03
_diffrn_standards_decay_% 0
_diffrn_standards_interval_count 0
_diffrn_standards_number 0
_exptl_absorpt_coefficient_mu 0.720
_exptl_absorpt_correction_T_max 0.8713
_exptl_absorpt_correction_T_min 0.8003
_exptl_absorpt_correction_type multi-scan
_exptl_absorpt_process_details '(SADABS; Sheldrick, 1996)'
_exptl_crystal_colour Colorless
_exptl_crystal_density_diffrn 1.499
_exptl_crystal_density_method 'not measured'
_exptl_crystal_description Prism
_exptl_crystal_F_000 1504
_exptl_crystal_size_max 0.32
_exptl_crystal_size_mid 0.26
_exptl_crystal_size_min 0.18
_refine_diff_density_max 0.317
_refine_diff_density_min -0.182
_refine_ls_extinction_method none
_refine_ls_goodness_of_fit_ref 1.058
_refine_ls_hydrogen_treatment mixed
_refine_ls_matrix_type full
_refine_ls_number_parameters 221
_refine_ls_number_reflns 2873
_refine_ls_number_restraints 2
_refine_ls_restrained_S_all 1.058
_refine_ls_R_factor_all 0.0263
_refine_ls_R_factor_gt 0.0231
_refine_ls_shift/su_max 0.001
_refine_ls_shift/su_mean 0.000
_refine_ls_structure_factor_coef Fsqd
_refine_ls_weighting_details 'calc w=1/[\s^2^(Fo^2^)+(0.0299P)^2^+1.5269P] where P=(Fo^2^+2Fc^2^)/3'
_refine_ls_weighting_scheme calc
_refine_ls_wR_factor_gt 0.0566
_refine_ls_wR_factor_ref 0.0586
_reflns_number_gt 2635
_reflns_number_total 2873
_reflns_threshold_expression I>2\s(I)
_cod_data_source_file lh2286.cif
_cod_data_source_block I
_cod_depositor_comments
;
The following automatic conversions were performed:
'_symmetry_cell_setting' value 'Monoclinic' changed to 'monoclinic'
according to '/home/saulius/struct/CIF-dictionaries/cif_core.dic'
dictionary named 'cif_core.dic' version 2.4.1 from
2010-06-29.

'_geom_bond_publ_flag' value 'YES' changed to 'yes' according
to '/home/saulius/struct/CIF-dictionaries/cif_core.dic' dictionary named
'cif_core.dic' version 2.4.1 from 2010-06-29 (5
times).

'_geom_bond_publ_flag' value 'NO' changed to 'no' according to
'/home/saulius/struct/CIF-dictionaries/cif_core.dic' dictionary named
'cif_core.dic' version 2.4.1 from 2010-06-29 (42
times).

'_geom_angle_publ_flag' value 'YES' changed to 'yes' according to
'/home/saulius/struct/CIF-dictionaries/cif_core.dic' dictionary named
'cif_core.dic' version 2.4.1 from 2010-06-29 (9
times).

'_geom_angle_publ_flag' value 'NO' changed to 'no' according to
'/home/saulius/struct/CIF-dictionaries/cif_core.dic' dictionary named
'cif_core.dic' version 2.4.1 from 2010-06-29 (90
times).

'_geom_torsion_publ_flag' value 'NO' changed to 'no' according to
'/home/saulius/struct/CIF-dictionaries/cif_core.dic' dictionary named
'cif_core.dic' version 2.4.1 from 2010-06-29 (87
times).

'_geom_hbond_publ_flag' value 'Yes' changed to 'yes' according to
'/home/saulius/struct/CIF-dictionaries/cif_core.dic' dictionary named
'cif_core.dic' version 2.4.1 from 2010-06-29 (2 times).

Automatic conversion script
Id: cif_fix_enum 1527 2010-12-29 10:47:43Z saulius 

The following automatic conversions were performed:

'_symmetry_cell_setting' value 'Monoclinic' changed to 'monoclinic'
according to /home/saulius/struct/CIF-dictionaries/cif_core.dic
dictionary named 'cif_core.dic' version 2.4.1 from
2010-06-29.

'_geom_bond_publ_flag' value 'YES' changed to 'yes'
according to /home/saulius/struct/CIF-dictionaries/cif_core.dic
dictionary named 'cif_core.dic' version 2.4.1 from 2010-06-29 (5
times).

'_geom_bond_publ_flag' value 'NO' changed to 'no' according
to /home/saulius/struct/CIF-dictionaries/cif_core.dic dictionary
named 'cif_core.dic' version 2.4.1 from 2010-06-29 (42
times).

'_geom_angle_publ_flag' value 'YES' changed to 'yes'
according to /home/saulius/struct/CIF-dictionaries/cif_core.dic
dictionary named 'cif_core.dic' version 2.4.1 from 2010-06-29 (9
times).

'_geom_angle_publ_flag' value 'NO' changed to 'no' according
to /home/saulius/struct/CIF-dictionaries/cif_core.dic dictionary
named 'cif_core.dic' version 2.4.1 from 2010-06-29 (90
times).

'_geom_torsion_publ_flag' value 'NO' changed to 'no'
according to /home/saulius/struct/CIF-dictionaries/cif_core.dic
dictionary named 'cif_core.dic' version 2.4.1 from 2010-06-29 (87
times).

'_geom_hbond_publ_flag' value 'Yes' changed to 'yes'
according to /home/saulius/struct/CIF-dictionaries/cif_core.dic
dictionary named 'cif_core.dic' version 2.4.1 from 2010-06-29 (2
times).

Automatic conversion script
Id: cif_fix_values 1715 2011-07-08 13:25:40Z adriana 
;
_cod_original_cell_volume 3264.98(12)
_cod_original_sg_symbol_H-M 'C 2/c'
_cod_database_code 2212626
_cod_database_fobs_code 2212626

loop_
_symmetry_equiv_pos_as_xyz
'x, y, z'
'-x, y, -z+1/2'
'x+1/2, y+1/2, z'
'-x+1/2, y+1/2, -z+1/2'
'-x, -y, -z'
'x, -y, z-1/2'
'-x+1/2, -y+1/2, -z'
'x+1/2, -y+1/2, z-1/2'

loop_
_atom_site_type_symbol
_atom_site_label
_atom_site_fract_x
_atom_site_fract_y
_atom_site_fract_z
_atom_site_U_iso_or_equiv
_atom_site_adp_type
_atom_site_calc_flag
_atom_site_refinement_flags
_atom_site_occupancy
Cd Cd1 0.5000 0.520475(10) 0.2500 0.04045(9) Uani d S 1
N N1 0.51505(14) 0.45084(8) 0.13169(12) 0.0424(4) Uani d . 1
N N2 0.46851(16) 0.40116(8) -0.01153(12) 0.0499(4) Uani d . 1
O O1W 0.5000 0.73516(16) 0.2500 0.1530(19) Uani d SD 1
O O1 0.30474(13) 0.54213(8) 0.16558(12) 0.0567(4) Uani d . 1
O O2 0.38129(12) 0.60980(7) 0.28649(10) 0.0484(4) Uani d . 1
C C1 0.29575(17) 0.59040(10) 0.21769(14) 0.0422(5) Uani d . 1
C C2 0.17927(18) 0.62734(12) 0.19468(16) 0.0514(5) Uani d . 1
C C3 0.15771(16) 0.66650(10) 0.27766(15) 0.0451(5) Uani d . 1
C C4 0.1541(2) 0.73452(12) 0.27532(19) 0.0589(6) Uani d . 1
C C5 0.1320(2) 0.77234(12) 0.3503(2) 0.0660(7) Uani d . 1
C C6 0.1148(2) 0.74113(13) 0.4289(2) 0.0658(7) Uani d . 1
C C7 0.11791(18) 0.67123(12) 0.43656(16) 0.0520(5) Uani d . 1
C C8 0.1019(2) 0.63708(15) 0.51821(18) 0.0655(7) Uani d . 1
C C9 0.1063(2) 0.56980(16) 0.5240(2) 0.0726(8) Uani d . 1
C C10 0.1259(2) 0.53211(13) 0.4490(2) 0.0648(7) Uani d . 1
C C11 0.14142(18) 0.56275(11) 0.36894(17) 0.0516(5) Uani d . 1
C C12 0.13935(16) 0.63300(10) 0.35963(15) 0.0420(5) Uani d . 1
C C13 0.43384(19) 0.44139(10) 0.04902(15) 0.0467(5) Uani d . 1
C C14 0.61163(17) 0.41383(9) 0.12452(14) 0.0401(4) Uani d . 1
C C15 0.72194(19) 0.40516(11) 0.19043(17) 0.0522(5) Uani d . 1
C C16 0.8005(2) 0.36522(12) 0.1621(2) 0.0666(7) Uani d . 1
C C17 0.7711(3) 0.33456(12) 0.0714(2) 0.0713(7) Uani d . 1
C C18 0.6623(3) 0.34229(11) 0.00601(19) 0.0635(7) Uani d . 1
C C19 0.5824(2) 0.38263(9) 0.03375(15) 0.0453(5) Uani d . 1
H H1W1 0.543(4) 0.7115(9) 0.225(4) 0.230 Uiso d D 1
H H2 0.4270 0.3890 -0.0685 0.060 Uiso calc R 1
H H2A 0.1752 0.6577 0.1412 0.062 Uiso calc R 1
H H2B 0.1161 0.5952 0.1726 0.062 Uiso calc R 1
H H4 0.1668 0.7565 0.2221 0.071 Uiso calc R 1
H H5A 0.1291 0.8186 0.3461 0.079 Uiso calc R 1
H H6 0.1007 0.7664 0.4787 0.079 Uiso calc R 1
H H8 0.0880 0.6615 0.5690 0.079 Uiso calc R 1
H H9A 0.0961 0.5486 0.5787 0.087 Uiso calc R 1
H H10 0.1283 0.4858 0.4535 0.078 Uiso calc R 1
H H11 0.1538 0.5368 0.3190 0.062 Uiso calc R 1
H H13 0.3595 0.4608 0.0341 0.056 Uiso calc R 1
H H15 0.7418 0.4255 0.2512 0.063 Uiso calc R 1
H H16 0.8752 0.3585 0.2046 0.080 Uiso calc R 1
H H17 0.8268 0.3081 0.0547 0.086 Uiso calc R 1
H H18 0.6428 0.3214 -0.0544 0.076 Uiso calc R 1

loop_
_atom_site_aniso_label
_atom_site_aniso_U_11
_atom_site_aniso_U_22
_atom_site_aniso_U_33
_atom_site_aniso_U_12
_atom_site_aniso_U_13
_atom_site_aniso_U_23
Cd1 0.03270(13) 0.04385(13) 0.04581(14) 0.000 0.01281(9) 0.000
N1 0.0398(10) 0.0435(9) 0.0437(9) 0.0011(8) 0.0116(8) 0.0003(8)
N2 0.0570(12) 0.0478(10) 0.0412(10) -0.0057(9) 0.0082(9) 0.0003(8)
O1W 0.106(3) 0.063(2) 0.264(6) 0.000 0.011(3) 0.000
O1 0.0438(9) 0.0623(9) 0.0592(9) 0.0081(7) 0.0070(7) -0.0106(8)
O2 0.0296(7) 0.0645(9) 0.0486(8) 0.0037(7) 0.0068(7) -0.0031(7)
C1 0.0323(11) 0.0517(12) 0.0444(11) 0.0021(9) 0.0136(9) 0.0067(9)
C2 0.0348(11) 0.0677(14) 0.0487(12) 0.0076(10) 0.0072(9) 0.0016(10)
C3 0.0246(10) 0.0493(12) 0.0586(13) 0.0044(9) 0.0070(9) 0.0010(10)
C4 0.0443(13) 0.0539(13) 0.0753(16) 0.0016(11) 0.0121(12) 0.0127(12)
C5 0.0565(15) 0.0439(13) 0.0896(19) 0.0022(11) 0.0079(14) -0.0099(13)
C6 0.0519(14) 0.0638(16) 0.0763(17) 0.0038(12) 0.0097(13) -0.0254(14)
C7 0.0324(11) 0.0636(14) 0.0564(13) -0.0016(10) 0.0067(10) -0.0078(11)
C8 0.0406(13) 0.101(2) 0.0539(14) -0.0058(14) 0.0120(11) -0.0085(14)
C9 0.0435(14) 0.101(2) 0.0703(17) -0.0136(15) 0.0108(12) 0.0233(16)
C10 0.0425(14) 0.0629(15) 0.0850(19) -0.0055(11) 0.0118(13) 0.0156(14)
C11 0.0343(11) 0.0509(12) 0.0676(14) -0.0013(10) 0.0114(10) 0.0000(11)
C12 0.0239(10) 0.0476(11) 0.0524(12) -0.0010(8) 0.0074(9) -0.0034(9)
C13 0.0434(12) 0.0461(12) 0.0494(12) -0.0007(10) 0.0114(10) 0.0051(10)
C14 0.0415(11) 0.0343(10) 0.0470(11) 0.0006(8) 0.0167(9) 0.0055(8)
C15 0.0463(13) 0.0466(12) 0.0610(14) 0.0015(10) 0.0110(11) 0.0021(10)
C16 0.0491(14) 0.0554(14) 0.0924(19) 0.0101(12) 0.0153(13) 0.0088(14)
C17 0.0692(18) 0.0519(14) 0.104(2) 0.0148(13) 0.0430(17) 0.0012(14)
C18 0.0850(19) 0.0473(13) 0.0684(15) -0.0002(13) 0.0385(15) -0.0042(11)
C19 0.0556(14) 0.0371(10) 0.0477(12) -0.0034(10) 0.0219(10) 0.0032(9)

loop_
_atom_type_symbol
_atom_type_description
_atom_type_scat_dispersion_real
_atom_type_scat_dispersion_imag
_atom_type_scat_source
C C 0.0033 0.0016 'International Tables Vol C Tables 4.2.6.8 and 6.1.1.4'
H H 0.0000 0.0000 'International Tables Vol C Tables 4.2.6.8 and 6.1.1.4'
N N 0.0061 0.0033 'International Tables Vol C Tables 4.2.6.8 and 6.1.1.4'
O O 0.0106 0.0060 'International Tables Vol C Tables 4.2.6.8 and 6.1.1.4'
Cd Cd -0.8075 1.2024 'International Tables Vol C Tables 4.2.6.8 and 6.1.1.4'

loop_
_geom_angle_atom_site_label_1
_geom_angle_atom_site_label_2
_geom_angle_atom_site_label_3
_geom_angle_site_symmetry_1
_geom_angle_site_symmetry_3
_geom_angle
_geom_angle_publ_flag
N1 Cd1 N1 . 2_655 103.01(8) yes
N1 Cd1 O1 . . 90.23(6) yes
N1 Cd1 O1 2_655 . 103.21(6) yes
N1 Cd1 O2 . . 143.05(5) yes
N1 Cd1 O2 2_655 . 96.93(5) yes
O1 Cd1 O1 2_655 . 158.47(8) yes
O1 Cd1 O2 2_655 . 107.54(5) yes
O1 Cd1 O2 . . 54.74(5) yes
O2 Cd1 O2 2_655 . 84.73(7) yes
N1 Cd1 O1 . 2_655 103.21(6) no
N1 Cd1 O1 2_655 2_655 90.23(6) no
N1 Cd1 O2 . 2_655 96.93(5) no
N1 Cd1 O2 2_655 2_655 143.05(5) no
N1 Cd1 C1 . 2_655 101.03(6) no
N1 Cd1 C1 2_655 2_655 116.80(6) no
N1 Cd1 C1 . . 116.80(6) no
N1 Cd1 C1 2_655 . 101.03(6) no
N1 C13 N2 . . 113.22(19) no
N1 C13 H13 . . 123.4 no
N1 C14 C19 . . 108.51(18) no
N2 C13 H13 . . 123.4 no
N2 C19 C18 . . 133.0(2) no
N2 C19 C14 . . 105.61(18) no
O1 Cd1 O2 2_655 2_655 54.74(5) no
O1 Cd1 O2 . 2_655 107.54(5) no
O1 Cd1 C1 2_655 2_655 27.19(6) no
O1 Cd1 C1 . 2_655 134.17(6) no
O1 Cd1 C1 2_655 . 134.17(6) no
O1 Cd1 C1 . . 27.19(6) no
O2 Cd1 C1 2_655 2_655 27.55(5) no
O2 Cd1 C1 . 2_655 97.15(5) no
O2 Cd1 C1 2_655 . 97.15(5) no
O2 Cd1 C1 . . 27.55(5) no
C1 Cd1 C1 2_655 . 117.90(9) no
C1 O1 Cd1 . . 94.31(12) no
C1 O2 Cd1 . . 89.36(12) no
O1 C1 Cd1 . . 58.50(11) no
O1 C1 O2 . . 121.58(19) no
O1 C1 C2 . . 118.48(19) no
O2 C1 Cd1 . . 63.09(10) no
O2 C1 C2 . . 119.91(19) no
C1 C2 H2A . . 108.4 no
C1 C2 H2B . . 108.4 no
C2 C1 Cd1 . . 176.95(16) no
C3 C2 C1 . . 115.53(17) no
C3 C2 H2A . . 108.4 no
C3 C2 H2B . . 108.4 no
C3 C4 C5 . . 122.3(2) no
C3 C4 H4 . . 118.9 no
C3 C12 C7 . . 119.25(19) no
C4 C3 C2 . . 120.8(2) no
C4 C3 C12 . . 118.7(2) no
C4 C5 H5A . . 120.2 no
C5 C4 H4 . . 118.9 no
C5 C6 C7 . . 121.3(2) no
C5 C6 H6 . . 119.4 no
C6 C5 C4 . . 119.6(2) no
C6 C5 H5A . . 120.2 no
C6 C7 C8 . . 122.7(2) no
C6 C7 C12 . . 118.8(2) no
C7 C6 H6 . . 119.4 no
C7 C8 H8 . . 119.3 no
C8 C7 C12 . . 118.4(2) no
C8 C9 C10 . . 120.6(2) no
C8 C9 H9A . . 119.7 no
C9 C8 C7 . . 121.4(2) no
C9 C8 H8 . . 119.3 no
C9 C10 H10 . . 120.0 no
C10 C9 H9A . . 119.7 no
C10 C11 C12 . . 121.8(2) no
C10 C11 H11 . . 119.1 no
C11 C10 C9 . . 120.1(2) no
C11 C10 H10 . . 120.0 no
C11 C12 C3 . . 123.04(19) no
C11 C12 C7 . . 117.7(2) no
C12 C3 C2 . . 120.42(18) no
C12 C11 H11 . . 119.1 no
C13 N1 C14 . . 105.22(17) no
C13 N1 Cd1 . . 125.34(14) no
C13 N2 C19 . . 107.44(17) no
C13 N2 H2 . . 126.3 no
C14 N1 Cd1 . . 129.20(13) no
C14 C15 H15 . . 121.4 no
C15 C14 N1 . . 130.56(19) no
C15 C14 C19 . . 120.93(19) no
C15 C16 C17 . . 121.6(2) no
C15 C16 H16 . . 119.2 no
C16 C15 C14 . . 117.2(2) no
C16 C15 H15 . . 121.4 no
C16 C17 H17 . . 119.1 no
C17 C16 H16 . . 119.2 no
C17 C18 C19 . . 117.1(2) no
C17 C18 H18 . . 121.5 no
C18 C17 C16 . . 121.8(2) no
C18 C17 H17 . . 119.1 no
C18 C19 C14 . . 121.4(2) no
C19 N2 H2 . . 126.3 no
C19 C18 H18 . . 121.5 no
H2A C2 H2B . . 107.5 no

loop_
_geom_bond_atom_site_label_1
_geom_bond_atom_site_label_2
_geom_bond_site_symmetry_2
_geom_bond_distance
_geom_bond_publ_flag
Cd1 N1 . 2.2438(16) yes
Cd1 O1 . 2.3247(15) yes
Cd1 O2 . 2.4246(14) yes
O1 C1 . 1.246(2) yes
O2 C1 . 1.257(2) yes
Cd1 N1 2_655 2.2438(16) no
Cd1 O1 2_655 2.3247(15) no
Cd1 O2 2_655 2.4246(14) no
N1 C13 . 1.310(3) no
N1 C14 . 1.392(2) no
N2 C13 . 1.333(3) no
N2 C19 . 1.371(3) no
N2 H2 . 0.8600 no
O1W H1W1 . 0.85(4) no
C1 C2 . 1.517(3) no
C2 C3 . 1.507(3) no
C2 H2A . 0.9700 no
C2 H2B . 0.9700 no
C3 C4 . 1.365(3) no
C3 C12 . 1.424(3) no
C4 C5 . 1.400(3) no
C4 H4 . 0.9300 no
C5 C6 . 1.354(4) no
C5 H5A . 0.9300 no
C6 C7 . 1.406(3) no
C6 H6 . 0.9300 no
C7 C8 . 1.415(3) no
C7 C12 . 1.425(3) no
C8 C9 . 1.352(4) no
C8 H8 . 0.9300 no
C9 C10 . 1.387(4) no
C9 H9A . 0.9300 no
C10 C11 . 1.361(3) no
C10 H10 . 0.9300 no
C11 C12 . 1.415(3) no
C11 H11 . 0.9300 no
C13 H13 . 0.9300 no
C14 C15 . 1.388(3) no
C14 C19 . 1.396(3) no
C15 C16 . 1.375(3) no
C15 H15 . 0.9300 no
C16 C17 . 1.390(4) no
C16 H16 . 0.9300 no
C17 C18 . 1.369(4) no
C17 H17 . 0.9300 no
C18 C19 . 1.387(3) no
C18 H18 . 0.9300 no

loop_
_geom_hbond_atom_site_label_D
_geom_hbond_atom_site_label_H
_geom_hbond_atom_site_label_A
_geom_hbond_site_symmetry_A
_geom_hbond_distance_DH
_geom_hbond_distance_HA
_geom_hbond_distance_DA
_geom_hbond_angle_DHA
_geom_hbond_publ_flag
N2 H2 O2 6_565 0.86 1.99 2.793(2) 154.1 yes
O1W H1W1 O2 2_655 0.85(4) 2.254(19) 2.998(3) 147(2) yes

loop_
_geom_torsion_atom_site_label_1
_geom_torsion_atom_site_label_2
_geom_torsion_atom_site_label_3
_geom_torsion_atom_site_label_4
_geom_torsion_site_symmetry_1
_geom_torsion
_geom_torsion_publ_flag
Cd1 N1 C13 N2 . 175.20(12) no
Cd1 N1 C14 C15 . 5.6(3) no
Cd1 N1 C14 C19 . -174.53(12) no
Cd1 O1 C1 O2 . 1.3(2) no
Cd1 O1 C1 C2 . 179.51(16) no
Cd1 O2 C1 O1 . -1.3(2) no
Cd1 O2 C1 C2 . -179.42(17) no
N1 Cd1 N1 C13 2_655 109.73(17) no
N1 Cd1 N1 C14 2_655 -76.67(15) no
N1 Cd1 O1 C1 . -168.11(13) no
N1 Cd1 O1 C1 2_655 88.47(13) no
N1 Cd1 O2 C1 . 22.02(16) no
N1 Cd1 O2 C1 2_655 -100.58(12) no
N1 Cd1 C1 O1 . 13.35(15) no
N1 Cd1 C1 O1 2_655 -97.47(13) no
N1 Cd1 C1 O2 . -165.38(11) no
N1 Cd1 C1 O2 2_655 83.81(12) no
N1 C14 C15 C16 . -179.7(2) no
N1 C14 C19 N2 . -0.4(2) no
N1 C14 C19 C18 . 179.84(18) no
O1 Cd1 N1 C13 2_655 -156.92(16) no
O1 Cd1 N1 C13 . 6.11(16) no
O1 Cd1 N1 C14 2_655 16.69(17) no
O1 Cd1 N1 C14 . 179.72(16) no
O1 Cd1 O1 C1 2_655 -38.85(12) no
O1 Cd1 O2 C1 2_655 166.97(11) no
O1 Cd1 O2 C1 . 0.71(11) no
O1 Cd1 C1 O1 2_655 161.28(9) no
O1 Cd1 C1 O2 2_655 -17.44(15) no
O1 Cd1 C1 O2 . -178.7(2) no
O1 C1 C2 C3 . 158.05(19) no
O2 Cd1 N1 C13 2_655 -101.59(16) no
O2 Cd1 N1 C13 . -11.1(2) no
O2 Cd1 N1 C14 2_655 72.02(16) no
O2 Cd1 N1 C14 . 162.46(13) no
O2 Cd1 O1 C1 2_655 -70.76(13) no
O2 Cd1 O1 C1 . -0.72(11) no
O2 Cd1 O2 C1 2_655 116.55(12) no
O2 Cd1 C1 O1 . 178.7(2) no
O2 Cd1 C1 O1 2_655 114.86(13) no
O2 Cd1 C1 O2 2_655 -63.86(13) no
O2 C1 C2 C3 . -23.8(3) no
C1 Cd1 N1 C13 2_655 -129.18(16) no
C1 Cd1 N1 C13 . 0.05(18) no
C1 Cd1 N1 C14 2_655 44.43(17) no
C1 Cd1 N1 C14 . 173.66(15) no
C1 Cd1 O1 C1 2_655 -62.40(18) no
C1 Cd1 O2 C1 2_655 141.19(10) no
C1 Cd1 C1 O1 2_655 134.01(14) no
C1 Cd1 C1 O2 2_655 -44.72(10) no
C1 C2 C3 C4 . 112.2(2) no
C1 C2 C3 C12 . -68.5(3) no
C2 C3 C4 C5 . 178.7(2) no
C2 C3 C12 C7 . -179.34(18) no
C2 C3 C12 C11 . 0.7(3) no
C3 C4 C5 C6 . 0.9(4) no
C4 C3 C12 C7 . 0.0(3) no
C4 C3 C12 C11 . -180.0(2) no
C4 C5 C6 C7 . -0.5(4) no
C5 C6 C7 C8 . 179.1(2) no
C5 C6 C7 C12 . -0.1(3) no
C6 C7 C8 C9 . -179.4(2) no
C6 C7 C12 C3 . 0.4(3) no
C6 C7 C12 C11 . -179.7(2) no
C7 C8 C9 C10 . -0.5(4) no
C8 C7 C12 C3 . -178.93(19) no
C8 C7 C12 C11 . 1.0(3) no
C8 C9 C10 C11 . 0.3(4) no
C9 C10 C11 C12 . 0.6(4) no
C10 C11 C12 C3 . 178.7(2) no
C10 C11 C12 C7 . -1.2(3) no
C12 C3 C4 C5 . -0.6(3) no
C12 C7 C8 C9 . -0.2(3) no
C13 N1 C14 C15 . -179.8(2) no
C13 N1 C14 C19 . 0.1(2) no
C13 N2 C19 C18 . -179.7(2) no
C13 N2 C19 C14 . 0.6(2) no
C14 N1 C13 N2 . 0.3(2) no
C14 C15 C16 C17 . -0.2(4) no
C15 C14 C19 N2 . 179.43(18) no
C15 C14 C19 C18 . -0.3(3) no
C15 C16 C17 C18 . -0.3(4) no
C16 C17 C18 C19 . 0.5(4) no
C17 C18 C19 N2 . -179.8(2) no
C17 C18 C19 C14 . -0.2(3) no
C19 N2 C13 N1 . -0.6(2) no
C19 C14 C15 C16 . 0.5(3) no
